data_7104754
loop_
_publ_author_name
'Ni, Chengbao'
'Power, Philip P'

_publ_section_title
;
 Insertion reactions of a two-coordinate iron diaryl with dioxygen and
 carbon monoxide.
;
_journal_issue 37
_journal_name_full 'Chemical communications (Cambridge, England)'
_journal_page_first 5543
_journal_page_last 5545
_journal_paper_doi 10.1039/b912312a
_journal_volume 34
_journal_year 2009
_chemical_formula_moiety 'C60 H74 Fe O2'
_chemical_formula_sum 'C60 H74 Fe O2'
_chemical_formula_weight 883.04
_chemical_name_systematic
;
?
;
_space_group_IT_number 14
_symmetry_cell_setting monoclinic
_symmetry_space_group_name_Hall '-P 2yn'
_symmetry_space_group_name_H-M 'P 1 21/n 1'
_atom_sites_solution_hydrogens geom
_atom_sites_solution_primary direct
_atom_sites_solution_secondary difmap
_audit_creation_method SHELXL-97
_cell_angle_alpha 90.00
_cell_angle_beta 90.558(2)
_cell_angle_gamma 90.00
_cell_formula_units_Z 2
_cell_length_a 10.8136(7)
_cell_length_b 20.2033(14)
_cell_length_c 11.1559(8)
_cell_measurement_reflns_used 9901
_cell_measurement_temperature 90(2)
_cell_measurement_theta_max 25.75
_cell_measurement_theta_min 2.65
_cell_volume 2437.1(3)
_computing_cell_refinement 'Bruker SAINT'
_computing_data_collection 'Bruker APEX2'
_computing_data_reduction 'Bruker SAINT'
_computing_molecular_graphics 'Bruker SHELXTL'
_computing_publication_material 'Bruker SHELXTL'
_computing_structure_refinement 'SHELXL-97 (Sheldrick, 2008)'
_computing_structure_solution 'SHELXS-97 (Sheldrick, 2008)'
_diffrn_ambient_temperature 90(2)
_diffrn_measured_fraction_theta_full 0.999
_diffrn_measured_fraction_theta_max 0.999
_diffrn_measurement_device_type 'Bruker APEX-II CCD'
_diffrn_measurement_method '\f and \w scans'
_diffrn_radiation_monochromator graphite
_diffrn_radiation_source 'fine-focus sealed tube'
_diffrn_radiation_type MoK\a
_diffrn_radiation_wavelength 0.71073
_diffrn_reflns_av_R_equivalents 0.0215
_diffrn_reflns_av_sigmaI/netI 0.0174
_diffrn_reflns_limit_h_max 14
_diffrn_reflns_limit_h_min -14
_diffrn_reflns_limit_k_max 26
_diffrn_reflns_limit_k_min -26
_diffrn_reflns_limit_l_max 14
_diffrn_reflns_limit_l_min -14
_diffrn_reflns_number 25251
_diffrn_reflns_theta_full 27.49
_diffrn_reflns_theta_max 27.49
_diffrn_reflns_theta_min 2.61
_exptl_absorpt_coefficient_mu 0.352
_exptl_absorpt_correction_T_max 0.9792
_exptl_absorpt_correction_T_min 0.9623
_exptl_absorpt_correction_type empirical
_exptl_absorpt_process_details 'SHELXTL 97 2008'
_exptl_crystal_colour pale_yellow
_exptl_crystal_density_diffrn 1.203
_exptl_crystal_density_method 'not measured'
_exptl_crystal_description block
_exptl_crystal_F_000 952
_exptl_crystal_size_max 0.11
_exptl_crystal_size_mid 0.07
_exptl_crystal_size_min 0.06
_refine_diff_density_max 0.401
_refine_diff_density_min -0.361
_refine_diff_density_rms 0.048
_refine_ls_extinction_method none
_refine_ls_goodness_of_fit_ref 1.044
_refine_ls_hydrogen_treatment constr
_refine_ls_matrix_type full
_refine_ls_number_parameters 315
_refine_ls_number_reflns 5583
_refine_ls_number_restraints 0
_refine_ls_restrained_S_all 1.044
_refine_ls_R_factor_all 0.0433
_refine_ls_R_factor_gt 0.0359
_refine_ls_shift/su_max 0.000
_refine_ls_shift/su_mean 0.000
_refine_ls_structure_factor_coef Fsqd
_refine_ls_weighting_details 'calc w=1/[\s^2^(Fo^2^)+(0.0508P)^2^+1.2166P] where P=(Fo^2^+2Fc^2^)/3'
_refine_ls_weighting_scheme calc
_refine_ls_wR_factor_gt 0.0947
_refine_ls_wR_factor_ref 0.1003
_reflns_number_gt 4830
_reflns_number_total 5583
_reflns_threshold_expression >2sigma(I)
_cod_data_source_file b912312a.txt
_cod_data_source_block p21n
_cod_depositor_comments
;
The following automatic conversions were performed:
'_exptl_absorpt_correction_type' value 'Empirical' changed to 'empirical'
according to '/home/saulius/struct/CIF-dictionaries/cif_core.dic'
dictionary named 'cif_core.dic' version 2.4.1 from 2010-06-29.

Automatic conversion script
Id: cif_fix_enum 1527 2010-12-29 10:47:43Z saulius 
;
_cod_original_sg_symbol_H-M 'P 21/n'
_cod_database_code 7104754

loop_
_symmetry_equiv_pos_as_xyz
'x, y, z'
'-x+1/2, y+1/2, -z+1/2'
'-x, -y, -z'
'x-1/2, -y-1/2, z-1/2'

loop_
_atom_site_label
_atom_site_type_symbol
_atom_site_fract_x
_atom_site_fract_y
_atom_site_fract_z
_atom_site_U_iso_or_equiv
_atom_site_adp_type
_atom_site_occupancy
_atom_site_symmetry_multiplicity
_atom_site_calc_flag
_atom_site_refinement_flags
_atom_site_disorder_assembly
_atom_site_disorder_group
Fe1 Fe 0.5000 0.0000 0.5000 0.02006(9) Uani 1 2 d S . .
O1 O 0.55658(8) 0.07589(4) 0.42624(8) 0.01864(19) Uani 1 1 d . . .
C1 C 0.67133(12) 0.10202(6) 0.42620(11) 0.0161(2) Uani 1 1 d . . .
C2 C 0.77382(12) 0.06478(6) 0.46625(11) 0.0172(3) Uani 1 1 d . . .
C3 C 0.89181(12) 0.09285(7) 0.46546(12) 0.0195(3) Uani 1 1 d . . .
H3A H 0.9606 0.0679 0.4937 0.023 Uiso 1 1 calc R . .
C4 C 0.90981(12) 0.15693(7) 0.42379(12) 0.0209(3) Uani 1 1 d . . .
H4A H 0.9904 0.1757 0.4231 0.025 Uiso 1 1 calc R . .
C5 C 0.80878(12) 0.19318(6) 0.38319(12) 0.0191(3) Uani 1 1 d . . .
H5A H 0.8214 0.2369 0.3542 0.023 Uiso 1 1 calc R . .
C6 C 0.68914(12) 0.16732(6) 0.38368(11) 0.0162(2) Uani 1 1 d . . .
C7 C 0.75549(12) -0.00559(6) 0.50589(12) 0.0175(3) Uani 1 1 d . . .
C8 C 0.75022(12) -0.02138(7) 0.62953(12) 0.0194(3) Uani 1 1 d . . .
C9 C 0.73839(13) -0.08761(7) 0.66311(13) 0.0223(3) Uani 1 1 d . . .
H9A H 0.7320 -0.0986 0.7456 0.027 Uiso 1 1 calc R . .
C10 C 0.73580(13) -0.13766(7) 0.57833(14) 0.0234(3) Uani 1 1 d . . .
H10A H 0.7286 -0.1825 0.6029 0.028 Uiso 1 1 calc R . .
C11 C 0.74368(13) -0.12230(7) 0.45779(14) 0.0243(3) Uani 1 1 d . . .
H11A H 0.7438 -0.1570 0.4004 0.029 Uiso 1 1 calc R . .
C12 C 0.75140(12) -0.05666(7) 0.41881(13) 0.0207(3) Uani 1 1 d . . .
C13 C 0.75600(14) 0.03317(7) 0.72416(12) 0.0233(3) Uani 1 1 d . . .
H13A H 0.8156 0.0675 0.6957 0.028 Uiso 1 1 calc R . .
C14 C 0.62979(17) 0.06631(9) 0.73589(15) 0.0366(4) Uani 1 1 d . . .
H14A H 0.6350 0.1017 0.7958 0.055 Uiso 1 1 calc R . .
H14B H 0.5687 0.0334 0.7611 0.055 Uiso 1 1 calc R . .
H14C H 0.6047 0.0851 0.6583 0.055 Uiso 1 1 calc R . .
C15 C 0.80109(15) 0.00928(7) 0.84794(14) 0.0264(3) Uani 1 1 d . . .
H15A H 0.8772 -0.0165 0.8389 0.040 Uiso 1 1 calc R . .
H15B H 0.7374 -0.0185 0.8843 0.040 Uiso 1 1 calc R . .
H15C H 0.8174 0.0476 0.8996 0.040 Uiso 1 1 calc R . .
C16 C 0.76087(14) -0.04087(7) 0.28562(13) 0.0249(3) Uani 1 1 d . . .
H16A H 0.7171 0.0020 0.2710 0.030 Uiso 1 1 calc R . .
C17 C 0.70104(15) -0.09329(9) 0.20380(15) 0.0327(3) Uani 1 1 d . . .
H17A H 0.6178 -0.1035 0.2325 0.049 Uiso 1 1 calc R . .
H17B H 0.7514 -0.1336 0.2051 0.049 Uiso 1 1 calc R . .
H17C H 0.6957 -0.0762 0.1217 0.049 Uiso 1 1 calc R . .
C18 C 0.89578(15) -0.03189(9) 0.24890(15) 0.0342(4) Uani 1 1 d . . .
H18A H 0.9335 0.0035 0.2968 0.051 Uiso 1 1 calc R . .
H18B H 0.8992 -0.0202 0.1637 0.051 Uiso 1 1 calc R . .
H18C H 0.9411 -0.0733 0.2626 0.051 Uiso 1 1 calc R . .
C19 C 0.58312(12) 0.20752(6) 0.33569(11) 0.0161(2) Uani 1 1 d . . .
C20 C 0.53740(13) 0.19463(7) 0.21950(12) 0.0205(3) Uani 1 1 d . B .
C21 C 0.43933(14) 0.23234(7) 0.17444(13) 0.0255(3) Uani 1 1 d . . .
H21A H 0.4067 0.2230 0.0969 0.031 Uiso 1 1 calc R . .
C22 C 0.38917(14) 0.28294(7) 0.24093(15) 0.0281(3) Uani 1 1 d . . .
H22A H 0.3223 0.3082 0.2093 0.034 Uiso 1 1 calc R . .
C23 C 0.43629(14) 0.29679(7) 0.35363(15) 0.0275(3) Uani 1 1 d . . .
H23A H 0.4026 0.3325 0.3980 0.033 Uiso 1 1 calc R . .
C24 C 0.53245(12) 0.25942(7) 0.40390(13) 0.0209(3) Uani 1 1 d . . .
C25 C 0.59713(15) 0.14308(8) 0.13963(14) 0.0321(4) Uani 1 1 d . . .
H25 H 0.6681 0.1235 0.1854 0.038 Uiso 1 1 calc R A 1
C26 C 0.5175(3) 0.08944(17) 0.1030(4) 0.0372(8) Uani 0.697(8) 1 d P B 1
H26A H 0.4861 0.0667 0.1741 0.056 Uiso 0.697(8) 1 calc PR B 1
H26B H 0.5643 0.0581 0.0540 0.056 Uiso 0.697(8) 1 calc PR B 1
H26C H 0.4479 0.1070 0.0558 0.056 Uiso 0.697(8) 1 calc PR B 1
C27 C 0.6526(4) 0.18010(14) 0.0252(4) 0.0432(11) Uani 0.697(8) 1 d P B 1
H27A H 0.7062 0.2165 0.0518 0.065 Uiso 0.697(8) 1 calc PR B 1
H27B H 0.5848 0.1978 -0.0241 0.065 Uiso 0.697(8) 1 calc PR B 1
H27C H 0.7009 0.1487 -0.0222 0.065 Uiso 0.697(8) 1 calc PR B 1
C26A C 0.4939(6) 0.1066(4) 0.0548(7) 0.0280(16) Uani 0.303(8) 1 d P B 2
H26D H 0.4202 0.0969 0.1021 0.042 Uiso 0.303(8) 1 calc PR B 2
H26E H 0.5281 0.0652 0.0235 0.042 Uiso 0.303(8) 1 calc PR B 2
H26F H 0.4714 0.1357 -0.0122 0.042 Uiso 0.303(8) 1 calc PR B 2
C27A C 0.7010(6) 0.1580(5) 0.0873(8) 0.047(3) Uani 0.303(8) 1 d P B 2
H27D H 0.7619 0.1719 0.1478 0.070 Uiso 0.303(8) 1 calc PR B 2
H27E H 0.6869 0.1941 0.0302 0.070 Uiso 0.303(8) 1 calc PR B 2
H27F H 0.7321 0.1191 0.0446 0.070 Uiso 0.303(8) 1 calc PR B 2
C28 C 0.57893(14) 0.27341(8) 0.53065(14) 0.0285(3) Uani 1 1 d . . .
H28A H 0.6689 0.2621 0.5343 0.034 Uiso 1 1 calc R . .
C29 C 0.51222(17) 0.22974(8) 0.62053(14) 0.0342(4) Uani 1 1 d . . .
H29A H 0.5175 0.1834 0.5951 0.051 Uiso 1 1 calc R . .
H29B H 0.4252 0.2430 0.6246 0.051 Uiso 1 1 calc R . .
H29C H 0.5510 0.2347 0.6998 0.051 Uiso 1 1 calc R . .
C30 C 0.5645(2) 0.34628(9) 0.56798(17) 0.0468(5) Uani 1 1 d . . .
H30A H 0.6039 0.3748 0.5085 0.070 Uiso 1 1 calc R . .
H30B H 0.6039 0.3532 0.6465 0.070 Uiso 1 1 calc R . .
H30C H 0.4764 0.3573 0.5728 0.070 Uiso 1 1 calc R . .

loop_
_atom_site_aniso_label
_atom_site_aniso_U_11
_atom_site_aniso_U_22
_atom_site_aniso_U_33
_atom_site_aniso_U_23
_atom_site_aniso_U_13
_atom_site_aniso_U_12
Fe1 0.02349(15) 0.01537(14) 0.02129(15) 0.00236(10) -0.00118(11) -0.00522(10)
O1 0.0161(4) 0.0163(4) 0.0235(5) 0.0027(4) -0.0023(4) -0.0013(3)
C1 0.0166(6) 0.0164(6) 0.0153(6) -0.0002(5) -0.0009(5) -0.0014(5)
C2 0.0192(6) 0.0154(6) 0.0171(6) 0.0006(5) -0.0014(5) -0.0002(5)
C3 0.0175(6) 0.0204(6) 0.0207(6) 0.0010(5) -0.0029(5) 0.0012(5)
C4 0.0173(6) 0.0224(7) 0.0228(7) 0.0003(5) -0.0016(5) -0.0045(5)
C5 0.0230(7) 0.0157(6) 0.0186(6) 0.0018(5) -0.0011(5) -0.0039(5)
C6 0.0190(6) 0.0152(6) 0.0145(6) -0.0005(4) -0.0015(5) -0.0002(5)
C7 0.0139(6) 0.0154(6) 0.0233(7) 0.0020(5) -0.0026(5) 0.0011(4)
C8 0.0177(6) 0.0167(6) 0.0237(7) 0.0017(5) -0.0004(5) 0.0016(5)
C9 0.0216(7) 0.0188(6) 0.0265(7) 0.0046(5) -0.0002(5) 0.0007(5)
C10 0.0209(6) 0.0145(6) 0.0346(8) 0.0035(5) -0.0036(6) -0.0001(5)
C11 0.0243(7) 0.0168(6) 0.0319(8) -0.0034(5) -0.0038(6) 0.0016(5)
C12 0.0173(6) 0.0195(6) 0.0251(7) -0.0003(5) -0.0032(5) 0.0019(5)
C13 0.0309(7) 0.0171(6) 0.0221(7) 0.0023(5) 0.0015(6) 0.0019(5)
C14 0.0451(10) 0.0390(9) 0.0257(8) -0.0013(7) -0.0002(7) 0.0200(8)
C15 0.0313(8) 0.0225(7) 0.0253(7) 0.0018(6) -0.0031(6) -0.0015(6)
C16 0.0285(7) 0.0231(7) 0.0232(7) -0.0024(5) -0.0020(6) 0.0022(6)
C17 0.0296(8) 0.0391(9) 0.0293(8) -0.0069(7) -0.0047(6) 0.0000(7)
C18 0.0323(8) 0.0418(10) 0.0285(8) -0.0073(7) 0.0038(6) -0.0045(7)
C19 0.0188(6) 0.0123(6) 0.0173(6) 0.0022(5) -0.0004(5) -0.0012(4)
C20 0.0243(7) 0.0192(6) 0.0180(6) 0.0018(5) -0.0019(5) 0.0017(5)
C21 0.0271(7) 0.0276(7) 0.0217(7) 0.0072(6) -0.0049(6) 0.0019(6)
C22 0.0239(7) 0.0218(7) 0.0386(9) 0.0087(6) -0.0025(6) 0.0043(6)
C23 0.0249(7) 0.0167(6) 0.0411(9) -0.0045(6) 0.0050(6) 0.0029(5)
C24 0.0204(6) 0.0184(6) 0.0238(7) -0.0043(5) 0.0022(5) -0.0039(5)
C25 0.0353(8) 0.0384(9) 0.0223(7) -0.0117(6) -0.0100(6) 0.0131(7)
C26 0.0429(18) 0.0293(15) 0.040(2) -0.0093(14) 0.0088(16) -0.0047(12)
C27 0.056(2) 0.0362(15) 0.0375(19) -0.0107(12) 0.0237(16) -0.0144(13)
C26A 0.027(3) 0.037(4) 0.020(3) -0.009(3) -0.003(2) -0.010(3)
C27A 0.031(3) 0.076(6) 0.034(4) -0.030(4) 0.010(3) -0.017(3)
C28 0.0248(7) 0.0348(8) 0.0258(7) -0.0134(6) -0.0007(6) -0.0025(6)
C29 0.0515(10) 0.0270(8) 0.0239(7) -0.0013(6) -0.0078(7) -0.0008(7)
C30 0.0728(14) 0.0332(9) 0.0345(9) -0.0129(7) 0.0059(9) -0.0202(9)

loop_
_atom_type_symbol
_atom_type_description
_atom_type_scat_dispersion_real
_atom_type_scat_dispersion_imag
_atom_type_scat_source
C C 0.0033 0.0016 'International Tables Vol C Tables 4.2.6.8 and 6.1.1.4'
H H 0.0000 0.0000 'International Tables Vol C Tables 4.2.6.8 and 6.1.1.4'
O O 0.0106 0.0060 'International Tables Vol C Tables 4.2.6.8 and 6.1.1.4'
Fe Fe 0.3463 0.8444 'International Tables Vol C Tables 4.2.6.8 and 6.1.1.4'

loop_
_geom_angle_atom_site_label_1
_geom_angle_atom_site_label_2
_geom_angle_atom_site_label_3
_geom_angle
_geom_angle_site_symmetry_1
_geom_angle_site_symmetry_3
_geom_angle_publ_flag
O1 Fe1 O1 180.00(3) 3_656 . ?
C1 O1 Fe1 129.33(8) . . ?
O1 C1 C2 120.79(11) . . ?
O1 C1 C6 119.55(11) . . ?
C2 C1 C6 119.66(12) . . ?
C3 C2 C1 119.81(12) . . ?
C3 C2 C7 120.62(12) . . ?
C1 C2 C7 119.54(11) . . ?
C4 C3 C2 120.76(12) . . ?
C4 C3 H3A 119.6 . . ?
C2 C3 H3A 119.6 . . ?
C5 C4 C3 119.23(12) . . ?
C5 C4 H4A 120.4 . . ?
C3 C4 H4A 120.4 . . ?
C4 C5 C6 121.88(12) . . ?
C4 C5 H5A 119.1 . . ?
C6 C5 H5A 119.1 . . ?
C5 C6 C1 118.65(12) . . ?
C5 C6 C19 120.10(11) . . ?
C1 C6 C19 121.22(11) . . ?
C8 C7 C12 120.11(12) . . ?
C8 C7 C2 120.41(12) . . ?
C12 C7 C2 119.36(12) . . ?
C9 C8 C7 118.79(12) . . ?
C9 C8 C13 120.64(12) . . ?
C7 C8 C13 120.56(12) . . ?
C10 C9 C8 121.21(13) . . ?
C10 C9 H9A 119.4 . . ?
C8 C9 H9A 119.4 . . ?
C11 C10 C9 119.94(13) . . ?
C11 C10 H10A 120.0 . . ?
C9 C10 H10A 120.0 . . ?
C10 C11 C12 121.30(13) . . ?
C10 C11 H11A 119.4 . . ?
C12 C11 H11A 119.4 . . ?
C11 C12 C7 118.60(13) . . ?
C11 C12 C16 120.44(13) . . ?
C7 C12 C16 120.91(12) . . ?
C14 C13 C8 110.19(13) . . ?
C14 C13 C15 109.67(12) . . ?
C8 C13 C15 113.87(11) . . ?
C14 C13 H13A 107.6 . . ?
C8 C13 H13A 107.6 . . ?
C15 C13 H13A 107.6 . . ?
C13 C14 H14A 109.5 . . ?
C13 C14 H14B 109.5 . . ?
H14A C14 H14B 109.5 . . ?
C13 C14 H14C 109.5 . . ?
H14A C14 H14C 109.5 . . ?
H14B C14 H14C 109.5 . . ?
C13 C15 H15A 109.5 . . ?
C13 C15 H15B 109.5 . . ?
H15A C15 H15B 109.5 . . ?
C13 C15 H15C 109.5 . . ?
H15A C15 H15C 109.5 . . ?
H15B C15 H15C 109.5 . . ?
C12 C16 C18 111.05(12) . . ?
C12 C16 C17 113.75(13) . . ?
C18 C16 C17 108.65(12) . . ?
C12 C16 H16A 107.7 . . ?
C18 C16 H16A 107.7 . . ?
C17 C16 H16A 107.7 . . ?
C16 C17 H17A 109.5 . . ?
C16 C17 H17B 109.5 . . ?
H17A C17 H17B 109.5 . . ?
C16 C17 H17C 109.5 . . ?
H17A C17 H17C 109.5 . . ?
H17B C17 H17C 109.5 . . ?
C16 C18 H18A 109.5 . . ?
C16 C18 H18B 109.5 . . ?
H18A C18 H18B 109.5 . . ?
C16 C18 H18C 109.5 . . ?
H18A C18 H18C 109.5 . . ?
H18B C18 H18C 109.5 . . ?
C20 C19 C24 120.01(12) . . ?
C20 C19 C6 119.29(11) . . ?
C24 C19 C6 120.66(11) . . ?
C21 C20 C19 119.32(13) . . ?
C21 C20 C25 119.28(12) . . ?
C19 C20 C25 121.31(12) . . ?
C22 C21 C20 120.87(14) . . ?
C22 C21 H21A 119.6 . . ?
C20 C21 H21A 119.6 . . ?
C21 C22 C23 119.80(13) . . ?
C21 C22 H22A 120.1 . . ?
C23 C22 H22A 120.1 . . ?
C22 C23 C24 121.50(13) . . ?
C22 C23 H23A 119.3 . . ?
C24 C23 H23A 119.3 . . ?
C23 C24 C19 118.47(13) . . ?
C23 C24 C28 120.66(13) . . ?
C19 C24 C28 120.86(13) . . ?
C27A C25 C20 118.5(4) . . ?
C26 C25 C20 115.20(17) . . ?
C26 C25 C27 110.6(2) . . ?
C20 C25 C27 108.20(15) . . ?
C27A C25 C26A 115.5(4) . . ?
C20 C25 C26A 110.9(3) . . ?
C27 C25 C26A 90.5(3) . . ?
C27A C25 H25 70.2 . . ?
C26 C25 H25 107.5 . . ?
C20 C25 H25 107.5 . . ?
C27 C25 H25 107.5 . . ?
C26A C25 H25 129.4 . . ?
C25 C26 H26A 109.5 . . ?
C25 C26 H26B 109.5 . . ?
C25 C26 H26C 109.5 . . ?
C25 C27 H27A 109.5 . . ?
C25 C27 H27B 109.5 . . ?
C25 C27 H27C 109.5 . . ?
C25 C26A H26D 109.5 . . ?
C25 C26A H26E 109.5 . . ?
H26D C26A H26E 109.5 . . ?
C25 C26A H26F 109.5 . . ?
H26D C26A H26F 109.5 . . ?
H26E C26A H26F 109.5 . . ?
C25 C27A H27D 109.5 . . ?
C25 C27A H27E 109.5 . . ?
H27D C27A H27E 109.5 . . ?
C25 C27A H27F 109.5 . . ?
H27D C27A H27F 109.5 . . ?
H27E C27A H27F 109.5 . . ?
C24 C28 C29 110.48(12) . . ?
C24 C28 C30 113.30(14) . . ?
C29 C28 C30 109.04(13) . . ?
C24 C28 H28A 107.9 . . ?
C29 C28 H28A 107.9 . . ?
C30 C28 H28A 107.9 . . ?
C28 C29 H29A 109.5 . . ?
C28 C29 H29B 109.5 . . ?
H29A C29 H29B 109.5 . . ?
C28 C29 H29C 109.5 . . ?
H29A C29 H29C 109.5 . . ?
H29B C29 H29C 109.5 . . ?
C28 C30 H30A 109.5 . . ?
C28 C30 H30B 109.5 . . ?
H30A C30 H30B 109.5 . . ?
C28 C30 H30C 109.5 . . ?
H30A C30 H30C 109.5 . . ?
H30B C30 H30C 109.5 . . ?

loop_
_geom_bond_atom_site_label_1
_geom_bond_atom_site_label_2
_geom_bond_distance
_geom_bond_site_symmetry_2
_geom_bond_publ_flag
Fe1 O1 1.8472(9) 3_656 ?
Fe1 O1 1.8472(9) . ?
O1 C1 1.3485(15) . ?
C1 C2 1.4088(18) . ?
C1 C6 1.4158(18) . ?
C2 C3 1.3963(18) . ?
C2 C7 1.5025(17) . ?
C3 C4 1.3899(19) . ?
C3 H3A 0.9500 . ?
C4 C5 1.3877(19) . ?
C4 H4A 0.9500 . ?
C5 C6 1.3953(18) . ?
C5 H5A 0.9500 . ?
C6 C19 1.4996(17) . ?
C7 C8 1.4174(19) . ?
C7 C12 1.4177(19) . ?
C8 C9 1.3958(19) . ?
C8 C13 1.5270(19) . ?
C9 C10 1.385(2) . ?
C9 H9A 0.9500 . ?
C10 C11 1.383(2) . ?
C10 H10A 0.9500 . ?
C11 C12 1.3982(19) . ?
C11 H11A 0.9500 . ?
C12 C16 1.524(2) . ?
C13 C14 1.527(2) . ?
C13 C15 1.538(2) . ?
C13 H13A 1.0000 . ?
C14 H14A 0.9800 . ?
C14 H14B 0.9800 . ?
C14 H14C 0.9800 . ?
C15 H15A 0.9800 . ?
C15 H15B 0.9800 . ?
C15 H15C 0.9800 . ?
C16 C18 1.530(2) . ?
C16 C17 1.537(2) . ?
C16 H16A 1.0000 . ?
C17 H17A 0.9800 . ?
C17 H17B 0.9800 . ?
C17 H17C 0.9800 . ?
C18 H18A 0.9800 . ?
C18 H18B 0.9800 . ?
C18 H18C 0.9800 . ?
C19 C20 1.4071(18) . ?
C19 C24 1.4096(18) . ?
C20 C21 1.3955(19) . ?
C20 C25 1.519(2) . ?
C21 C22 1.378(2) . ?
C21 H21A 0.9500 . ?
C22 C23 1.381(2) . ?
C22 H22A 0.9500 . ?
C23 C24 1.398(2) . ?
C23 H23A 0.9500 . ?
C24 C28 1.522(2) . ?
C25 C27A 1.306(6) . ?
C25 C26 1.441(4) . ?
C25 C27 1.602(3) . ?
C25 C26A 1.633(6) . ?
C25 H25 1.0000 . ?
C26 H26A 0.9800 . ?
C26 H26B 0.9800 . ?
C26 H26C 0.9800 . ?
C27 H27A 0.9800 . ?
C27 H27B 0.9800 . ?
C27 H27C 0.9800 . ?
C26A H26D 0.9800 . ?
C26A H26E 0.9800 . ?
C26A H26F 0.9800 . ?
C27A H27D 0.9800 . ?
C27A H27E 0.9800 . ?
C27A H27F 0.9800 . ?
C28 C29 1.523(2) . ?
C28 C30 1.538(2) . ?
C28 H28A 1.0000 . ?
C29 H29A 0.9800 . ?
C29 H29B 0.9800 . ?
C29 H29C 0.9800 . ?
C30 H30A 0.9800 . ?
C30 H30B 0.9800 . ?
C30 H30C 0.9800 . ?
